data_7236198
loop_
_publ_author_name
'TalwelkarShimpi, Mayura'
'\"Oberg, Sven'
'Giri, Lopamudra'
'Pedireddi, V. R.'

_publ_section_title
;
 Experimental and theoretical studies of molecular complexes of
 theophylline with some phenylboronic acids
;
_journal_issue 49
_journal_name_full 'RSC Advances'
_journal_page_first 43060
_journal_paper_doi 10.1039/C6RA04100K
_journal_volume 6
_journal_year 2016
_chemical_formula_moiety ' C7 H8 N4 O2, C6 H7 B O3 '
_chemical_formula_sum 'C13 H15 B N4 O5'
_chemical_formula_weight 318.10
_chemical_name_common ' HPBA + Theophylline '
_space_group_IT_number 14
_space_group_name_Hall '-P 2ybc'
_space_group_name_H-M_alt 'P 1 21/c 1'
_symmetry_cell_setting monoclinic
_symmetry_space_group_name_H-M 'P 1 21/c 1'
_atom_sites_solution_hydrogens geom
_atom_sites_solution_primary direct
_atom_sites_solution_secondary difmap
_audit_creation_method SHELXL-97
_audit_update_record
;
2015-12-02 deposited with the CCDC.
2016-04-21 downloaded from the CCDC.
;
_cell_angle_alpha 90.00
_cell_angle_beta 98.030(4)
_cell_angle_gamma 90.00
_cell_formula_units_Z 4
_cell_length_a 12.858(3)
_cell_length_b 8.2154(17)
_cell_length_c 14.199(3)
_cell_measurement_reflns_used 7220
_cell_measurement_temperature 293(2)
_cell_measurement_theta_max 25.26
_cell_measurement_theta_min 1.60
_cell_volume 1485.2(6)
_computing_cell_refinement SMART
_computing_data_collection SMART
_computing_data_reduction SAINTPLUS
_computing_structure_refinement 'SHELXL-97 (Sheldrick, 1997)'
_computing_structure_solution 'SHELXS-97 (Sheldrick, 1990)'
_diffrn_ambient_temperature 293(2)
_diffrn_measured_fraction_theta_full 0.999
_diffrn_measured_fraction_theta_max 0.999
_diffrn_measurement_device_type 'Brucker APEX-CCD Area Detector'
_diffrn_measurement_method SMART
_diffrn_radiation_monochromator graphite
_diffrn_radiation_source 'fine-focus sealed tube'
_diffrn_radiation_type MoK\a
_diffrn_radiation_wavelength 0.71073
_diffrn_reflns_av_R_equivalents 0.0174
_diffrn_reflns_av_sigmaI/netI 0.0225
_diffrn_reflns_limit_h_max 13
_diffrn_reflns_limit_h_min -15
_diffrn_reflns_limit_k_max 8
_diffrn_reflns_limit_k_min -9
_diffrn_reflns_limit_l_max 16
_diffrn_reflns_limit_l_min -17
_diffrn_reflns_number 7220
_diffrn_reflns_theta_full 25.26
_diffrn_reflns_theta_max 25.26
_diffrn_reflns_theta_min 1.60
_exptl_absorpt_coefficient_mu 0.110
_exptl_absorpt_correction_T_max 0.972
_exptl_absorpt_correction_T_min 0.964
_exptl_absorpt_correction_type empirical
_exptl_absorpt_process_details 'SADABS; Sheldrick, 96'
_exptl_crystal_colour ' Colourless '
_exptl_crystal_density_diffrn 1.423
_exptl_crystal_density_method 'not measured'
_exptl_crystal_description ' Blocks '
_exptl_crystal_F_000 664
_exptl_crystal_size_max 0.33
_exptl_crystal_size_mid 0.30
_exptl_crystal_size_min 0.26
_refine_diff_density_max 0.415
_refine_diff_density_min -0.293
_refine_diff_density_rms 0.065
_refine_ls_extinction_method none
_refine_ls_goodness_of_fit_ref 1.048
_refine_ls_hydrogen_treatment none
_refine_ls_matrix_type full
_refine_ls_number_parameters 244
_refine_ls_number_reflns 2698
_refine_ls_number_restraints 0
_refine_ls_restrained_S_all 1.048
_refine_ls_R_factor_all 0.0575
_refine_ls_R_factor_gt 0.0456
_refine_ls_shift/su_max 0.000
_refine_ls_shift/su_mean 0.000
_refine_ls_structure_factor_coef Fsqd
_refine_ls_weighting_details 'calc w=1/[\s^2^(Fo^2^)+(0.1000P)^2^+0.0000P] where P=(Fo^2^+2Fc^2^)/3'
_refine_ls_weighting_scheme calc
_refine_ls_wR_factor_gt 0.1397
_refine_ls_wR_factor_ref 0.1461
_reflns_number_gt 2021
_reflns_number_total 2698
_reflns_threshold_expression >2sigma(I)
_cod_data_source_file c6ra04100k1.cif
_cod_data_source_block ura
_cod_depositor_comments
;
The following automatic conversions were performed:

data item '_symmetry_cell_setting' value ' Monoclinic ' was changed
to 'monoclinic' in accordance with the
/home/saulius/struct/COD-crude-data/automatic-downloads/DataCite-retrospective/RSC/depositions/lib/dictionaries/cif_core.dic
dictionary named 'cif_core.dic' version 2.4.2 last updated on
2011-04-26.

Automatic conversion script
Id: cif_fix_values 6909 2019-04-08 15:41:33Z antanas 
;
_cod_original_cell_volume 1485.1(5)
_cod_original_sg_symbol_H-M P21/c
_cod_original_formula_sum ' C13 H15 B N4 O5 '
_cod_database_code 7236198

loop_
_symmetry_equiv_pos_as_xyz
'x, y, z'
'-x, y+1/2, -z+1/2'
'-x, -y, -z'
'x, -y-1/2, z-1/2'

loop_
_atom_site_label
_atom_site_type_symbol
_atom_site_fract_x
_atom_site_fract_y
_atom_site_fract_z
_atom_site_U_iso_or_equiv
_atom_site_adp_type
_atom_site_occupancy
_atom_site_symmetry_multiplicity
_atom_site_calc_flag
_atom_site_refinement_flags
B1 B 0.32946(17) -0.4347(3) 0.48498(16) 0.0449(5) Uani 1 1 d .
O4 O 0.43912(11) 0.19728(18) 0.56352(9) 0.0516(4) Uani 1 1 d .
O2 O 0.36761(11) -0.38616(18) 0.57580(11) 0.0523(4) Uani 1 1 d .
H2A H 0.342(2) -0.428(3) 0.622(2) 0.074(8) Uiso 1 1 d .
O3 O 0.14970(12) -0.12351(19) 0.48234(12) 0.0640(5) Uani 1 1 d .
O1 O 0.38084(13) -0.3809(2) 0.41374(11) 0.0638(5) Uani 1 1 d .
H1A H 0.443(3) -0.324(4) 0.442(2) 0.114(11) Uiso 1 1 d .
O5 O -0.03451(13) -0.8293(2) 0.37403(13) 0.0704(5) Uani 1 1 d .
H5A H -0.067(2) -0.844(4) 0.426(2) 0.098(10) Uiso 1 1 d .
N4 N 0.29604(12) 0.0331(2) 0.52244(11) 0.0439(4) Uani 1 1 d .
N3 N 0.46712(14) 0.1801(2) 0.35407(11) 0.0478(4) Uani 1 1 d .
H3A H 0.5226(19) 0.241(3) 0.3741(15) 0.058(7) Uiso 1 1 d .
N2 N 0.24250(13) -0.0548(2) 0.36437(11) 0.0483(5) Uani 1 1 d .
N1 N 0.35662(14) 0.0350(2) 0.25141(11) 0.0562(5) Uani 1 1 d .
C8 C 0.38221(14) 0.1232(2) 0.50133(13) 0.0397(5) Uani 1 1 d .
C11 C 0.32719(15) 0.0261(2) 0.33912(13) 0.0430(5) Uani 1 1 d .
C5 C 0.07560(17) -0.6842(3) 0.49725(16) 0.0541(6) Uani 1 1 d .
H5 H 0.0314(17) -0.715(3) 0.5471(16) 0.054(6) Uiso 1 1 d .
C10 C 0.44157(18) 0.1300(3) 0.26468(15) 0.0573(6) Uani 1 1 d .
H10 H 0.478(2) 0.168(3) 0.215(2) 0.083(8) Uiso 1 1 d .
C9 C 0.39325(14) 0.1129(2) 0.40425(13) 0.0403(5) Uani 1 1 d .
C7 C 0.22486(16) -0.0518(3) 0.45707(14) 0.0467(5) Uani 1 1 d .
C6 C 0.16439(16) -0.5900(3) 0.52331(15) 0.0503(5) Uani 1 1 d .
H6 H 0.1800(16) -0.554(3) 0.5896(16) 0.050(6) Uiso 1 1 d .
C4 C 0.05060(15) -0.7359(3) 0.40427(15) 0.0498(5) Uani 1 1 d .
C2 C 0.20223(16) -0.5972(3) 0.36518(15) 0.0517(5) Uani 1 1 d .
H2 H 0.2451(19) -0.572(3) 0.3187(18) 0.066(7) Uiso 1 1 d .
C3 C 0.11465(18) -0.6910(3) 0.33813(16) 0.0570(6) Uani 1 1 d .
H3 H 0.0957(19) -0.727(3) 0.2738(18) 0.069(7) Uiso 1 1 d .
C1 C 0.23038(15) -0.5431(2) 0.45837(13) 0.0435(5) Uani 1 1 d .
C13 C 0.27538(18) 0.0319(3) 0.62170(14) 0.0578(6) Uani 1 1 d .
H13A H 0.2147 -0.0338 0.6268 0.087 Uiso 1 1 calc R
H13B H 0.2629 0.1411 0.6414 0.087 Uiso 1 1 calc R
H13C H 0.3350 -0.0124 0.6617 0.087 Uiso 1 1 calc R
C12 C 0.1692(2) -0.1441(3) 0.29429(17) 0.0668(7) Uani 1 1 d .
H12A H 0.1152 -0.1926 0.3253 0.100 Uiso 1 1 calc R
H12B H 0.2065 -0.2278 0.2657 0.100 Uiso 1 1 calc R
H12C H 0.1380 -0.0704 0.2460 0.100 Uiso 1 1 calc R

loop_
_atom_site_aniso_label
_atom_site_aniso_U_11
_atom_site_aniso_U_22
_atom_site_aniso_U_33
_atom_site_aniso_U_23
_atom_site_aniso_U_13
_atom_site_aniso_U_12
B1 0.0430(12) 0.0484(13) 0.0433(12) 0.0068(10) 0.0063(9) 0.0022(10)
O4 0.0508(8) 0.0652(10) 0.0392(7) -0.0065(6) 0.0072(6) -0.0173(7)
O2 0.0516(9) 0.0610(10) 0.0440(8) 0.0053(7) 0.0059(6) -0.0154(7)
O3 0.0569(9) 0.0720(11) 0.0646(10) -0.0021(8) 0.0133(8) -0.0256(8)
O1 0.0579(9) 0.0885(12) 0.0458(8) 0.0037(8) 0.0101(7) -0.0253(9)
O5 0.0543(10) 0.0960(14) 0.0585(10) 0.0017(9) -0.0006(8) -0.0263(9)
N4 0.0450(9) 0.0473(10) 0.0406(9) -0.0018(7) 0.0100(7) -0.0072(7)
N3 0.0461(10) 0.0612(12) 0.0371(9) 0.0006(8) 0.0096(7) -0.0103(9)
N2 0.0479(10) 0.0503(10) 0.0453(10) -0.0071(7) 0.0024(7) -0.0090(8)
N1 0.0575(11) 0.0731(13) 0.0376(9) -0.0050(8) 0.0054(8) -0.0046(9)
C8 0.0399(10) 0.0402(11) 0.0395(10) 0.0004(8) 0.0068(8) -0.0003(8)
C11 0.0454(11) 0.0451(11) 0.0381(10) 0.0000(8) 0.0045(8) 0.0040(9)
C5 0.0453(12) 0.0683(15) 0.0501(12) 0.0047(10) 0.0110(9) -0.0088(10)
C10 0.0578(13) 0.0806(17) 0.0348(11) 0.0019(10) 0.0112(9) -0.0073(12)
C9 0.0398(10) 0.0447(11) 0.0364(10) 0.0000(8) 0.0051(8) -0.0021(8)
C7 0.0468(11) 0.0444(12) 0.0484(11) -0.0011(9) 0.0052(9) -0.0061(9)
C6 0.0463(12) 0.0621(14) 0.0428(11) -0.0013(10) 0.0069(9) -0.0058(10)
C4 0.0378(11) 0.0569(13) 0.0526(12) 0.0047(10) -0.0014(9) -0.0051(9)
C2 0.0476(12) 0.0656(15) 0.0430(11) 0.0033(10) 0.0098(9) -0.0068(10)
C3 0.0529(13) 0.0747(16) 0.0428(12) -0.0026(11) 0.0042(9) -0.0080(11)
C1 0.0409(10) 0.0453(11) 0.0441(11) 0.0063(9) 0.0060(8) 0.0038(8)
C13 0.0615(14) 0.0709(15) 0.0433(12) 0.0010(10) 0.0158(10) -0.0149(11)
C12 0.0654(15) 0.0728(17) 0.0582(14) -0.0127(12) -0.0048(11) -0.0207(12)

loop_
_atom_type_symbol
_atom_type_description
_atom_type_scat_dispersion_real
_atom_type_scat_dispersion_imag
_atom_type_scat_source
C C 0.0033 0.0016 'International Tables Vol C Tables 4.2.6.8 and 6.1.1.4'
H H 0.0000 0.0000 'International Tables Vol C Tables 4.2.6.8 and 6.1.1.4'
B B 0.0013 0.0007 'International Tables Vol C Tables 4.2.6.8 and 6.1.1.4'
N N 0.0061 0.0033 'International Tables Vol C Tables 4.2.6.8 and 6.1.1.4'
O O 0.0106 0.0060 'International Tables Vol C Tables 4.2.6.8 and 6.1.1.4'

loop_
_geom_angle_atom_site_label_1
_geom_angle_atom_site_label_2
_geom_angle_atom_site_label_3
_geom_angle
O1 B1 O2 117.27(19)
O1 B1 C1 118.19(19)
O2 B1 C1 124.52(18)
C7 N4 C8 125.95(16)
C7 N4 C13 116.40(16)
C8 N4 C13 117.61(16)
C10 N3 C9 105.83(18)
C11 N2 C7 119.32(16)
C11 N2 C12 121.68(18)
C7 N2 C12 118.99(18)
C10 N1 C11 103.31(17)
O4 C8 N4 121.25(16)
O4 C8 C9 127.06(17)
N4 C8 C9 111.69(16)
N1 C11 N2 127.13(18)
N1 C11 C9 111.56(18)
N2 C11 C9 121.31(17)
C4 C5 C6 120.0(2)
N3 C10 N1 113.81(19)
C11 C9 N3 105.49(17)
C11 C9 C8 123.76(17)
N3 C9 C8 130.75(17)
O3 C7 N2 121.08(18)
O3 C7 N4 121.02(18)
N2 C7 N4 117.89(17)
C5 C6 C1 122.2(2)
O5 C4 C5 123.1(2)
O5 C4 C3 117.8(2)
C5 C4 C3 119.1(2)
C3 C2 C1 122.5(2)
C2 C3 C4 120.1(2)
C6 C1 C2 116.03(19)
C6 C1 B1 123.47(18)
C2 C1 B1 120.50(18)

loop_
_geom_bond_atom_site_label_1
_geom_bond_atom_site_label_2
_geom_bond_distance
B1 O1 1.357(3)
B1 O2 1.373(3)
B1 C1 1.557(3)
O4 C8 1.227(2)
O3 C7 1.227(2)
O5 C4 1.356(3)
N4 C7 1.396(3)
N4 C8 1.399(2)
N4 C13 1.470(2)
N3 C10 1.331(3)
N3 C9 1.379(2)
N2 C11 1.366(3)
N2 C7 1.367(3)
N2 C12 1.468(3)
N1 C10 1.334(3)
N1 C11 1.353(2)
C8 C9 1.408(3)
C11 C9 1.366(3)
C5 C4 1.381(3)
C5 C6 1.386(3)
C6 C1 1.392(3)
C4 C3 1.383(3)
C2 C3 1.374(3)
C2 C1 1.395(3)
